data_7240956
loop_
_publ_author_name
'Brito-Santos, Gabriela'
'Gil-Hern\'andez, Beatriz'
'Mart\'in, Inocencio R.'
'Guerrero-Lemus, Ricardo'
'Sanchiz, Joaqu\'in'

_publ_section_title
;
 Visible and NIR emitting Yb(iii) and Er(iii) complexes sensitized by
 \b-diketonates and phenanthroline derivatives
;
_journal_issue 46
_journal_name_full 'RSC Advances'
_journal_page_first 27815
_journal_page_last 27823
_journal_paper_doi 10.1039/D0RA05539E
_journal_volume 10
_journal_year 2020
_chemical_formula_sum 'C44 H26 F9 N4 O6 Yb'
_chemical_formula_weight 1050.73
_space_group_crystal_system orthorhombic
_space_group_IT_number 33
_space_group_name_Hall 'P 2c -2n'
_space_group_name_H-M_alt 'P n a 21'
_atom_sites_solution_hydrogens geom
_audit_creation_method SHELXL-2016/6
_audit_update_record
;
2020-02-13 deposited with the CCDC.	2020-07-20 downloaded from the CCDC.
;
_cell_angle_alpha 90
_cell_angle_beta 90
_cell_angle_gamma 90
_cell_formula_units_Z 4
_cell_length_a 21.3482(3)
_cell_length_b 10.96337(12)
_cell_length_c 18.2233(2)
_cell_measurement_reflns_used 33568
_cell_measurement_temperature 293(2)
_cell_measurement_theta_max 72.6150
_cell_measurement_theta_min 4.4820
_cell_volume 4265.13(9)
_computing_cell_refinement
;
CrysAlisPro, Agilent Technologies,
Version 1.171.37.31 (release 14-01-2014 CrysAlis171 .NET)
(compiled Jan 14 2014,18:38:05)
;
_computing_data_collection
;
CrysAlisPro, Agilent Technologies,
Version 1.171.37.31 (release 14-01-2014 CrysAlis171 .NET)
(compiled Jan 14 2014,18:38:05)
;
_computing_data_reduction
;
CrysAlisPro, Agilent Technologies,
Version 1.171.37.31 (release 14-01-2014 CrysAlis171 .NET)
(compiled Jan 14 2014,18:38:05)
;
_computing_structure_refinement 'SHELXL-2016/6 (Sheldrick, 2016)'
_computing_structure_solution 'SHELXT 2014/4 (Sheldrick, 2014)'
_diffrn_ambient_temperature 293(2)
_diffrn_detector_area_resol_mean 10.5953
_diffrn_measured_fraction_theta_full 1.000
_diffrn_measured_fraction_theta_max 1.000
_diffrn_measurement_device_type 'SuperNova, Dual, Cu at home/near, Atlas'
_diffrn_measurement_method '\w scans'
_diffrn_radiation_type CuK\a
_diffrn_radiation_wavelength 1.54184
_diffrn_reflns_av_R_equivalents 0.0322
_diffrn_reflns_av_unetI/netI 0.0140
_diffrn_reflns_Laue_measured_fraction_full 1.000
_diffrn_reflns_Laue_measured_fraction_max 1.000
_diffrn_reflns_limit_h_max 25
_diffrn_reflns_limit_h_min -25
_diffrn_reflns_limit_k_max 13
_diffrn_reflns_limit_k_min -13
_diffrn_reflns_limit_l_max 21
_diffrn_reflns_limit_l_min -21
_diffrn_reflns_number 61621
_diffrn_reflns_point_group_measured_fraction_full 1.000
_diffrn_reflns_point_group_measured_fraction_max 1.000
_diffrn_reflns_theta_full 67.054
_diffrn_reflns_theta_max 67.054
_diffrn_reflns_theta_min 4.142
_diffrn_source 'micro-focus sealed X-ray tube'
_exptl_absorpt_coefficient_mu 4.874
_exptl_absorpt_correction_T_max 0.918
_exptl_absorpt_correction_T_min 0.298
_exptl_absorpt_correction_type gaussian
_exptl_absorpt_process_details
;
CrysAlisPro 1.171.39.46 (Rigaku Oxford Diffraction, 2018)
Numerical absorption correction based on gaussian integration over
			a multifaceted crystal model
Empirical absorption correction using spherical harmonics,
 implemented in SCALE3 ABSPACK scaling algorithm.
;
_exptl_crystal_colour yellow
_exptl_crystal_density_diffrn 1.636
_exptl_crystal_description massive
_exptl_crystal_F_000 2068
_exptl_crystal_size_max 0.330
_exptl_crystal_size_mid 0.287
_exptl_crystal_size_min 0.236
_refine_diff_density_max 0.664
_refine_diff_density_min -0.743
_refine_diff_density_rms 0.058
_refine_ls_abs_structure_details
;
 Flack x determined using 3525 quotients [(I+)-(I-)]/[(I+)+(I-)]
 (Parsons, Flack and Wagner, Acta Cryst. B69 (2013) 249-259).
;
_refine_ls_abs_structure_Flack -0.027(4)
_refine_ls_extinction_method none
_refine_ls_goodness_of_fit_ref 1.051
_refine_ls_hydrogen_treatment constr
_refine_ls_matrix_type full
_refine_ls_number_parameters 577
_refine_ls_number_reflns 7614
_refine_ls_number_restraints 127
_refine_ls_restrained_S_all 1.048
_refine_ls_R_factor_all 0.0332
_refine_ls_R_factor_gt 0.0329
_refine_ls_shift/su_max 0.002
_refine_ls_shift/su_mean 0.000
_refine_ls_structure_factor_coef Fsqd
_refine_ls_weighting_details 'w=1/[\s^2^(Fo^2^)+(0.0608P)^2^+1.5864P] where P=(Fo^2^+2Fc^2^)/3'
_refine_ls_weighting_scheme calc
_refine_ls_wR_factor_gt 0.0925
_refine_ls_wR_factor_ref 0.0930
_reflns_Friedel_coverage 0.933
_reflns_Friedel_fraction_full 1.000
_reflns_Friedel_fraction_max 1.000
_reflns_number_gt 7493
_reflns_number_total 7614
_reflns_threshold_expression 'I > 2\s(I)'
_cod_data_source_file d0ra05539e2.cif
_cod_data_source_block Yb_(pta)3_pyz
_cod_depositor_comments 'Adding full bibliography for 7240955--7240957.cif.'
_cod_original_cell_volume 4265.12(9)
_cod_database_code 7240956
_shelx_shelxl_version_number 2016/6
_shelx_space_group_comment
;
The symmetry employed for this shelxl refinement is uniquely defined
by the following loop, which should always be used as a source of
symmetry information in preference to the above space-group names.
They are only intended as comments.
;

loop_
_space_group_symop_operation_xyz
'x, y, z'
'-x, -y, z+1/2'
'x+1/2, -y+1/2, z'
'-x+1/2, y+1/2, z+1/2'

loop_
_atom_site_label
_atom_site_type_symbol
_atom_site_fract_x
_atom_site_fract_y
_atom_site_fract_z
_atom_site_U_iso_or_equiv
_atom_site_adp_type
_atom_site_occupancy
_atom_site_site_symmetry_order
_atom_site_calc_flag
_atom_site_refinement_flags_posn
_atom_site_refinement_flags_adp
_atom_site_refinement_flags_occupancy
_atom_site_disorder_assembly
_atom_site_disorder_group
Yb01 Yb 0.62134(2) 0.76921(2) 0.39858(4) 0.06513(12) Uani 1 1 d . . . . .
F1B F 0.8509(4) 0.5614(9) 0.3129(6) 0.186(4) Uani 1 1 d . . . . .
F1C F 0.4733(5) 1.0786(6) 0.2251(6) 0.224(6) Uani 1 1 d . . . . .
F1D F 0.6482(6) 1.0691(8) 0.6475(4) 0.200(5) Uani 1 1 d . . . . .
O1B O 0.6965(3) 0.6527(5) 0.3442(3) 0.0867(14) Uani 1 1 d . . . . .
O1C O 0.5765(2) 0.9282(4) 0.3375(3) 0.0721(11) Uani 1 1 d . . . . .
O1D O 0.6171(2) 0.9166(5) 0.4874(3) 0.0807(14) Uani 1 1 d . . . . .
N1A N 0.5137(3) 0.7663(7) 0.4544(4) 0.0880(18) Uani 1 1 d . U . . .
C1A C 0.4822(4) 0.8704(10) 0.4664(6) 0.109(3) Uani 1 1 d . U . . .
H1A H 0.499428 0.943182 0.449602 0.131 Uiso 1 1 calc R U . . .
C1B C 0.7904(6) 0.5488(12) 0.3267(7) 0.123(4) Uani 1 1 d . . . . .
C1C C 0.5156(4) 1.0654(7) 0.2720(6) 0.096(2) Uani 1 1 d . . . . .
C1D C 0.6322(6) 1.0576(9) 0.5808(5) 0.107(3) Uani 1 1 d . . . . .
F2B F 0.7695(4) 0.4894(7) 0.2711(5) 0.162(3) Uani 1 1 d . . . . .
F2C F 0.5607(4) 1.1370(6) 0.2621(8) 0.205(5) Uani 1 1 d . . . . .
F2D F 0.6574(5) 1.1445(6) 0.5415(5) 0.164(3) Uani 1 1 d . . . . .
O2B O 0.7041(2) 0.8926(5) 0.3757(3) 0.0832(13) Uani 1 1 d . . . . .
O2C O 0.5709(2) 0.6908(4) 0.2993(3) 0.0788(12) Uani 1 1 d . . . . .
O2D O 0.6774(2) 0.6994(4) 0.4952(2) 0.0729(11) Uani 1 1 d . . . . .
N2A N 0.5807(4) 0.5620(6) 0.4302(4) 0.0934(19) Uani 1 1 d . U . . .
C2A C 0.4239(5) 0.8747(15) 0.5032(7) 0.136(4) Uani 1 1 d . U . . .
H2A H 0.402773 0.947712 0.510951 0.163 Uiso 1 1 calc R U . . .
C2B C 0.7566(4) 0.6677(9) 0.3405(4) 0.091(2) Uani 1 1 d . . . . .
C2C C 0.5357(3) 0.9353(6) 0.2881(4) 0.0693(14) Uani 1 1 d . . . . .
C2D C 0.6439(4) 0.9322(7) 0.5457(4) 0.0764(16) Uani 1 1 d . . . . .
F3B F 0.7883(6) 0.4793(9) 0.3843(7) 0.233(6) Uani 1 1 d . . . . .
F3C F 0.4901(5) 1.1152(7) 0.3297(6) 0.193(4) Uani 1 1 d . . . . .
F3D F 0.5705(4) 1.0844(7) 0.5792(4) 0.154(3) Uani 1 1 d . . . . .
N3A N 0.3569(7) 0.5447(19) 0.5861(8) 0.209(8) Uani 1 1 d . U . . .
C3A C 0.4005(6) 0.7659(19) 0.5269(9) 0.160(7) Uani 1 1 d . U . . .
H3A H 0.361832 0.764691 0.550383 0.192 Uiso 1 1 calc R U . . .
C3B C 0.7912(5) 0.7711(9) 0.3501(6) 0.099(3) Uani 1 1 d . . . . .
H3B H 0.834569 0.766893 0.346308 0.118 Uiso 1 1 calc R U . . .
C3C C 0.5089(3) 0.8428(6) 0.2500(4) 0.0802(18) Uani 1 1 d . . . . .
H3C H 0.477360 0.861636 0.216625 0.096 Uiso 1 1 calc R U . . .
C3D C 0.6826(4) 0.8533(7) 0.5838(4) 0.090(2) Uani 1 1 d . . . . .
H3D H 0.699461 0.877076 0.628612 0.108 Uiso 1 1 calc R U . . .
N4A N 0.4273(9) 0.3261(15) 0.5614(7) 0.210(7) Uani 1 1 d . U . . .
C4A C 0.4317(6) 0.6598(15) 0.5172(6) 0.132(4) Uani 1 1 d . U . . .
C4B C 0.7625(3) 0.8855(8) 0.3657(4) 0.0839(19) Uani 1 1 d . . . . .
C4C C 0.5263(3) 0.7201(5) 0.2583(4) 0.0680(15) Uani 1 1 d . . . . .
C4D C 0.6968(3) 0.7367(6) 0.5551(4) 0.0685(15) Uani 1 1 d . . . . .
C5A C 0.4078(8) 0.548(2) 0.5464(8) 0.163(7) Uani 1 1 d . U . . .
C5B C 0.7993(4) 0.9969(9) 0.3734(4) 0.090(2) Uani 1 1 d . . . . .
C5C C 0.4933(4) 0.6201(6) 0.2193(3) 0.0749(16) Uani 1 1 d . . . . .
C5D C 0.7354(3) 0.6494(7) 0.6008(3) 0.0739(16) Uani 1 1 d . . . . .
C6A C 0.4415(9) 0.4404(16) 0.5338(8) 0.160(7) Uani 1 1 d . U . . .
C6B C 0.7733(4) 1.0934(9) 0.4081(7) 0.108(3) Uani 1 1 d . . . . .
H6B H 0.733175 1.085821 0.427366 0.130 Uiso 1 1 calc R U . . .
C6C C 0.5192(4) 0.5047(7) 0.2206(4) 0.088(2) Uani 1 1 d . . . . .
H6C H 0.557037 0.491807 0.244740 0.106 Uiso 1 1 calc R U . . .
C6D C 0.7497(5) 0.5401(9) 0.5698(5) 0.107(3) Uani 1 1 d . . . . .
H6D H 0.736874 0.522769 0.522145 0.129 Uiso 1 1 calc R U . . .
C7A C 0.4999(7) 0.4405(12) 0.4905(7) 0.141(5) Uani 1 1 d . U . . .
C7B C 0.8040(5) 1.2006(11) 0.4156(8) 0.131(4) Uani 1 1 d . . . . .
H7B H 0.784619 1.265157 0.439631 0.157 Uiso 1 1 calc R U . . .
C7C C 0.4892(6) 0.4075(8) 0.1861(5) 0.109(3) Uani 1 1 d . . . . .
H7C H 0.506953 0.330090 0.187341 0.130 Uiso 1 1 calc R U . . .
C7D C 0.7829(7) 0.4557(11) 0.6090(6) 0.148(5) Uani 1 1 d . . . . .
H7D H 0.792141 0.381154 0.587213 0.178 Uiso 1 1 calc R U . . .
C8A C 0.5368(10) 0.3347(12) 0.4706(9) 0.170(8) Uani 1 1 d . U . . .
H8A H 0.523136 0.257368 0.484196 0.204 Uiso 1 1 calc R U . . .
C8B C 0.8625(6) 1.2151(13) 0.3887(16) 0.135(6) Uani 1 1 d . . . . .
H8B H 0.883103 1.289279 0.394471 0.163 Uiso 1 1 calc R U . . .
C8C C 0.4340(6) 0.4259(10) 0.1508(5) 0.117(3) Uani 1 1 d . . . . .
H8C H 0.413988 0.361205 0.127527 0.140 Uiso 1 1 calc R U . . .
C8D C 0.8026(6) 0.4764(11) 0.6781(6) 0.135(4) Uani 1 1 d . . . . .
H8D H 0.825250 0.417244 0.703296 0.162 Uiso 1 1 calc R U . . .
C9A C 0.5896(9) 0.3463(11) 0.4335(9) 0.154(6) Uani 1 1 d . U . . .
H9A H 0.612306 0.277351 0.420051 0.185 Uiso 1 1 calc R U . . .
C9B C 0.8909(5) 1.1237(14) 0.3538(7) 0.119(4) Uani 1 1 d . . . . .
H9B H 0.930784 1.135162 0.334580 0.143 Uiso 1 1 calc R U . . .
C9C C 0.4080(6) 0.5397(12) 0.1495(6) 0.120(4) Uani 1 1 d . . . . .
H9C H 0.369893 0.551568 0.125765 0.144 Uiso 1 1 calc R U . . .
C9D C 0.7891(5) 0.5850(12) 0.7105(5) 0.117(3) Uani 1 1 d . . . . .
H9D H 0.803108 0.602525 0.757621 0.141 Uiso 1 1 calc R U . . .
C10A C 0.6108(6) 0.4589(8) 0.4151(6) 0.118(4) Uani 1 1 d . U . . .
H10A H 0.648720 0.464240 0.390247 0.141 Uiso 1 1 calc R U . . .
C10B C 0.8608(4) 1.0091(13) 0.3458(5) 0.111(3) Uani 1 1 d . . . . .
H10B H 0.880975 0.944031 0.323081 0.133 Uiso 1 1 calc R U . . .
C10C C 0.4370(4) 0.6368(9) 0.1826(4) 0.096(2) Uani 1 1 d . . . . .
H10C H 0.418906 0.713867 0.180527 0.115 Uiso 1 1 calc R U . . .
C10D C 0.7536(4) 0.6697(9) 0.6708(4) 0.092(2) Uani 1 1 d . . . . .
H10D H 0.742057 0.742341 0.693384 0.110 Uiso 1 1 calc R U . . .
C11A C 0.5253(5) 0.5504(9) 0.4655(5) 0.108(3) Uani 1 1 d . U . . .
C12A C 0.4891(4) 0.6610(11) 0.4797(5) 0.103(3) Uani 1 1 d . U . . .
C13A C 0.3418(13) 0.435(3) 0.6125(18) 0.253(14) Uani 1 1 d . U . . .
H13A H 0.305367 0.429289 0.640273 0.303 Uiso 1 1 calc R U . . .
C14A C 0.3729(14) 0.338(3) 0.6028(15) 0.233(14) Uani 1 1 d . U . . .
H14A H 0.357939 0.267931 0.625576 0.280 Uiso 1 1 calc R U . . .

loop_
_atom_site_aniso_label
_atom_site_aniso_U_11
_atom_site_aniso_U_22
_atom_site_aniso_U_33
_atom_site_aniso_U_23
_atom_site_aniso_U_13
_atom_site_aniso_U_12
Yb01 0.07027(18) 0.06297(18) 0.06216(18) -0.0025(4) -0.0097(2) 0.01250(10)
F1B 0.133(5) 0.191(8) 0.234(10) -0.062(7) 0.014(6) 0.079(6)
F1C 0.287(11) 0.072(3) 0.314(12) 0.019(5) -0.203(10) 0.026(5)
F1D 0.349(12) 0.133(6) 0.117(5) -0.060(5) -0.064(7) 0.103(8)
O1B 0.101(4) 0.081(3) 0.078(3) -0.018(2) 0.002(3) 0.026(3)
O1C 0.081(3) 0.058(2) 0.078(2) 0.0055(19) -0.015(2) 0.014(2)
O1D 0.091(3) 0.080(3) 0.071(3) -0.020(2) -0.010(2) 0.033(2)
N1A 0.078(4) 0.103(5) 0.084(4) 0.018(3) 0.000(3) -0.001(3)
C1A 0.083(5) 0.128(8) 0.116(6) 0.025(6) 0.030(5) 0.027(5)
C1B 0.133(9) 0.123(8) 0.114(7) -0.009(7) 0.022(6) 0.052(7)
C1C 0.099(5) 0.063(4) 0.126(7) 0.011(4) -0.025(5) 0.008(4)
C1D 0.164(9) 0.086(6) 0.072(5) -0.007(4) -0.009(5) 0.041(6)
F2B 0.169(6) 0.125(5) 0.193(8) -0.076(6) 0.013(5) 0.032(5)
F2C 0.151(6) 0.082(4) 0.381(15) 0.083(7) -0.014(9) -0.003(4)
F2D 0.234(9) 0.080(4) 0.178(7) -0.019(4) 0.040(7) 0.006(5)
O2B 0.066(2) 0.082(3) 0.101(4) -0.007(2) 0.004(2) 0.003(2)
O2C 0.092(3) 0.065(2) 0.079(3) -0.005(2) -0.026(2) 0.015(2)
O2D 0.082(3) 0.074(3) 0.062(2) -0.005(2) -0.016(2) 0.020(2)
N2A 0.112(5) 0.075(4) 0.093(4) 0.020(3) -0.034(4) -0.010(3)
C2A 0.083(5) 0.192(13) 0.133(8) 0.024(8) 0.031(6) 0.017(7)
C2B 0.087(5) 0.110(6) 0.075(4) -0.011(4) 0.004(4) 0.039(5)
C2C 0.066(3) 0.064(3) 0.078(4) 0.013(3) -0.007(3) 0.011(3)
C2D 0.091(4) 0.075(4) 0.064(3) -0.009(3) 0.008(3) 0.019(3)
F3B 0.338(13) 0.164(7) 0.198(9) 0.063(7) 0.093(9) 0.151(8)
F3C 0.250(10) 0.114(5) 0.215(9) 0.000(6) 0.021(8) 0.097(6)
F3D 0.173(6) 0.140(6) 0.149(5) -0.044(5) 0.017(5) 0.065(5)
N3A 0.163(10) 0.30(2) 0.165(11) 0.068(12) -0.007(9) -0.121(12)
C3A 0.079(7) 0.26(2) 0.139(10) 0.049(12) 0.013(7) -0.017(9)
C3B 0.083(5) 0.109(7) 0.104(6) -0.020(5) 0.003(4) 0.021(4)
C3C 0.085(4) 0.066(4) 0.090(4) 0.018(3) -0.024(3) 0.006(3)
C3D 0.116(6) 0.083(5) 0.070(4) -0.009(3) -0.020(4) 0.019(4)
N4A 0.249(14) 0.227(13) 0.153(9) 0.069(9) -0.070(10) -0.167(13)
C4A 0.110(7) 0.186(13) 0.100(7) 0.044(8) -0.014(6) -0.042(8)
C4B 0.071(4) 0.104(5) 0.077(4) -0.001(4) 0.000(3) 0.014(4)
C4C 0.079(4) 0.065(4) 0.060(3) 0.008(3) -0.011(3) 0.004(3)
C4D 0.069(4) 0.075(4) 0.061(3) 0.006(3) 0.000(3) 0.006(3)
C5A 0.150(11) 0.218(16) 0.123(9) 0.053(11) -0.026(8) -0.103(12)
C5B 0.077(4) 0.113(6) 0.079(4) 0.003(4) 0.004(3) -0.006(4)
C5C 0.093(4) 0.069(4) 0.063(3) 0.012(3) -0.016(3) -0.010(3)
C5D 0.073(3) 0.084(4) 0.065(3) 0.013(3) -0.005(3) 0.009(3)
C6A 0.199(14) 0.169(12) 0.111(7) 0.053(9) -0.054(9) -0.116(11)
C6B 0.088(4) 0.108(6) 0.128(8) 0.003(7) 0.018(6) -0.006(4)
C6C 0.124(6) 0.064(4) 0.077(4) 0.003(3) -0.014(4) -0.004(4)
C6D 0.129(7) 0.108(7) 0.084(5) -0.003(5) -0.025(5) 0.054(6)
C7A 0.192(11) 0.118(8) 0.113(7) 0.053(6) -0.075(8) -0.073(8)
C7B 0.118(7) 0.115(7) 0.160(13) -0.001(7) 0.011(8) -0.024(6)
C7C 0.162(9) 0.072(5) 0.093(5) 0.006(4) -0.010(6) -0.020(5)
C7D 0.224(14) 0.112(8) 0.109(7) -0.006(6) -0.050(8) 0.081(9)
C8A 0.259(18) 0.092(8) 0.158(11) 0.049(8) -0.106(12) -0.072(11)
C8B 0.131(8) 0.131(9) 0.145(16) 0.028(11) 0.018(11) -0.029(7)
C8C 0.158(9) 0.102(7) 0.089(6) -0.003(5) -0.013(6) -0.047(7)
C8D 0.180(11) 0.119(8) 0.107(7) 0.007(6) -0.038(7) 0.060(8)
C9A 0.214(14) 0.082(6) 0.167(12) 0.024(7) -0.083(11) -0.012(9)
C9B 0.088(5) 0.156(11) 0.115(7) 0.018(7) 0.006(5) -0.035(7)
C9C 0.121(7) 0.135(9) 0.104(6) 0.021(6) -0.044(6) -0.050(7)
C9D 0.127(7) 0.152(10) 0.074(4) 0.009(5) -0.033(5) 0.033(7)
C10A 0.157(7) 0.069(4) 0.126(10) 0.003(5) -0.059(7) 0.003(4)
C10B 0.087(5) 0.159(10) 0.087(5) -0.008(6) 0.012(4) -0.005(6)
C10C 0.106(5) 0.095(5) 0.086(4) 0.017(4) -0.030(4) -0.023(4)
C10D 0.099(5) 0.104(6) 0.074(4) 0.007(4) -0.012(4) 0.017(5)
C11A 0.144(8) 0.095(6) 0.084(5) 0.028(4) -0.053(5) -0.042(6)
C12A 0.093(5) 0.132(8) 0.084(5) 0.026(5) -0.015(4) -0.032(5)
C13A 0.19(2) 0.35(3) 0.218(19) 0.11(2) -0.012(16) -0.15(2)
C14A 0.26(3) 0.27(2) 0.171(16) 0.073(19) -0.062(17) -0.20(2)

loop_
_atom_type_symbol
_atom_type_description
_atom_type_scat_dispersion_real
_atom_type_scat_dispersion_imag
_atom_type_scat_source
C C 0.0181 0.0091 'International Tables Vol C Tables 4.2.6.8 and 6.1.1.4'
H H 0.0000 0.0000 'International Tables Vol C Tables 4.2.6.8 and 6.1.1.4'
F F 0.0727 0.0534 'International Tables Vol C Tables 4.2.6.8 and 6.1.1.4'
N N 0.0311 0.0180 'International Tables Vol C Tables 4.2.6.8 and 6.1.1.4'
O O 0.0492 0.0322 'International Tables Vol C Tables 4.2.6.8 and 6.1.1.4'
Yb Yb -7.2108 4.4329 'International Tables Vol C Tables 4.2.6.8 and 6.1.1.4'

loop_
_geom_angle_atom_site_label_1
_geom_angle_atom_site_label_2
_geom_angle_atom_site_label_3
_geom_angle
_geom_angle_site_symmetry_1
_geom_angle_site_symmetry_3
_geom_angle_publ_flag
O2D Yb01 O2B 86.15(19) . . ?
O2D Yb01 O2C 137.89(17) . . ?
O2B Yb01 O2C 116.7(2) . . ?
O2D Yb01 O1B 77.07(19) . . ?
O2B Yb01 O1B 72.9(2) . . ?
O2C Yb01 O1B 77.03(19) . . ?
O2D Yb01 O1C 149.41(17) . . ?
O2B Yb01 O1C 77.30(18) . . ?
O2C Yb01 O1C 72.66(16) . . ?
O1B Yb01 O1C 120.8(2) . . ?
O2D Yb01 O1D 73.10(17) . . ?
O2B Yb01 O1D 74.9(2) . . ?
O2C Yb01 O1D 144.17(16) . . ?
O1B Yb01 O1D 137.00(19) . . ?
O1C Yb01 O1D 77.79(18) . . ?
O2D Yb01 N2A 72.35(19) . . ?
O2B Yb01 N2A 148.9(2) . . ?
O2C Yb01 N2A 71.1(2) . . ?
O1B Yb01 N2A 80.5(2) . . ?
O1C Yb01 N2A 131.5(2) . . ?
O1D Yb01 N2A 117.7(2) . . ?
O2D Yb01 N1A 99.5(2) . . ?
O2B Yb01 N1A 142.7(2) . . ?
O2C Yb01 N1A 83.3(2) . . ?
O1B Yb01 N1A 144.4(2) . . ?
O1C Yb01 N1A 79.8(2) . . ?
O1D Yb01 N1A 71.8(2) . . ?
N2A Yb01 N1A 65.0(3) . . ?
C2B O1B Yb01 130.5(5) . . ?
C2C O1C Yb01 133.5(4) . . ?
C2D O1D Yb01 134.2(4) . . ?
C1A N1A C12A 118.3(8) . . ?
C1A N1A Yb01 120.9(6) . . ?
C12A N1A Yb01 120.4(7) . . ?
N1A C1A C2A 123.1(11) . . ?
N1A C1A H1A 118.4 . . ?
C2A C1A H1A 118.4 . . ?
F2B C1B F3B 109.2(13) . . ?
F2B C1B F1B 104.0(9) . . ?
F3B C1B F1B 104.4(11) . . ?
F2B C1B C2B 113.8(10) . . ?
F3B C1B C2B 110.8(9) . . ?
F1B C1B C2B 114.0(12) . . ?
F1C C1C F2C 112.5(10) . . ?
F1C C1C F3C 101.6(10) . . ?
F2C C1C F3C 100.0(10) . . ?
F1C C1C C2C 116.4(8) . . ?
F2C C1C C2C 113.4(7) . . ?
F3C C1C C2C 110.8(8) . . ?
F1D C1D F2D 109.9(12) . . ?
F1D C1D F3D 105.2(10) . . ?
F2D C1D F3D 103.3(8) . . ?
F1D C1D C2D 116.3(8) . . ?
F2D C1D C2D 111.0(8) . . ?
F3D C1D C2D 110.1(9) . . ?
C4B O2B Yb01 139.4(6) . . ?
C4C O2C Yb01 137.6(4) . . ?
C4D O2D Yb01 138.8(4) . . ?
C10A N2A C11A 116.2(9) . . ?
C10A N2A Yb01 124.0(7) . . ?
C11A N2A Yb01 119.9(6) . . ?
C3A C2A C1A 116.4(13) . . ?
C3A C2A H2A 121.8 . . ?
C1A C2A H2A 121.8 . . ?
O1B C2B C3B 129.3(8) . . ?
O1B C2B C1B 111.9(10) . . ?
C3B C2B C1B 118.7(9) . . ?
O1C C2C C3C 127.9(6) . . ?
O1C C2C C1C 113.1(6) . . ?
C3C C2C C1C 118.9(6) . . ?
O1D C2D C3D 129.0(7) . . ?
O1D C2D C1D 114.4(6) . . ?
C3D C2D C1D 116.6(7) . . ?
C5A N3A C13A 115(3) . . ?
C4A C3A C2A 122.1(12) . . ?
C4A C3A H3A 119.0 . . ?
C2A C3A H3A 119.0 . . ?
C2B C3B C4B 121.7(9) . . ?
C2B C3B H3B 119.2 . . ?
C4B C3B H3B 119.2 . . ?
C2C C3C C4C 123.3(6) . . ?
C2C C3C H3C 118.3 . . ?
C4C C3C H3C 118.3 . . ?
C2D C3D C4D 120.5(7) . . ?
C2D C3D H3D 119.7 . . ?
C4D C3D H3D 119.7 . . ?
C6A N4A C14A 107(2) . . ?
C3A C4A C12A 119.0(12) . . ?
C3A C4A C5A 120.8(15) . . ?
C12A C4A C5A 120.2(17) . . ?
O2B C4B C3B 120.6(9) . . ?
O2B C4B C5B 117.8(8) . . ?
C3B C4B C5B 121.6(8) . . ?
O2C C4C C3C 120.8(6) . . ?
O2C C4C C5C 117.2(6) . . ?
C3C C4C C5C 122.0(6) . . ?
O2D C4D C3D 123.6(6) . . ?
O2D C4D C5D 117.3(6) . . ?
C3D C4D C5D 119.0(6) . . ?
N3A C5A C6A 119.5(17) . . ?
N3A C5A C4A 122(2) . . ?
C6A C5A C4A 118.5(15) . . ?
C6B C5B C10B 118.3(10) . . ?
C6B C5B C4B 118.6(7) . . ?
C10B C5B C4B 123.1(9) . . ?
C6C C5C C10C 118.5(7) . . ?
C6C C5C C4C 118.5(6) . . ?
C10C C5C C4C 123.0(7) . . ?
C10D C5D C6D 118.2(7) . . ?
C10D C5D C4D 124.9(7) . . ?
C6D C5D C4D 116.8(6) . . ?
N4A C6A C5A 126.3(19) . . ?
N4A C6A C7A 112(2) . . ?
C5A C6A C7A 121.4(11) . . ?
C5B C6B C7B 121.9(9) . . ?
C5B C6B H6B 119.1 . . ?
C7B C6B H6B 119.1 . . ?
C5C C6C C7C 120.5(9) . . ?
C5C C6C H6C 119.7 . . ?
C7C C6C H6C 119.7 . . ?
C5D C6D C7D 119.7(8) . . ?
C5D C6D H6D 120.1 . . ?
C7D C6D H6D 120.1 . . ?
C11A C7A C8A 113.4(14) . . ?
C11A C7A C6A 120.2(15) . . ?
C8A C7A C6A 126.4(12) . . ?
C8B C7B C6B 120.9(13) . . ?
C8B C7B H7B 119.5 . . ?
C6B C7B H7B 119.5 . . ?
C8C C7C C6C 120.0(10) . . ?
C8C C7C H7C 120.0 . . ?
C6C C7C H7C 120.0 . . ?
C8D C7D C6D 122.5(10) . . ?
C8D C7D H7D 118.8 . . ?
C6D C7D H7D 118.8 . . ?
C9A C8A C7A 121.1(12) . . ?
C9A C8A H8A 119.5 . . ?
C7A C8A H8A 119.5 . . ?
C9B C8B C7B 120.3(13) . . ?
C9B C8B H8B 119.9 . . ?
C7B C8B H8B 119.9 . . ?
C7C C8C C9C 119.8(9) . . ?
C7C C8C H8C 120.1 . . ?
C9C C8C H8C 120.1 . . ?
C7D C8D C9D 119.1(9) . . ?
C7D C8D H8D 120.4 . . ?
C9D C8D H8D 120.4 . . ?
C8A C9A C10A 119.9(16) . . ?
C8A C9A H9A 120.1 . . ?
C10A C9A H9A 120.1 . . ?
C8B C9B C10B 120.7(11) . . ?
C8B C9B H9B 119.6 . . ?
C10B C9B H9B 119.6 . . ?
C8C C9C C10C 121.2(10) . . ?
C8C C9C H9C 119.4 . . ?
C10C C9C H9C 119.4 . . ?
C8D C9D C10D 118.1(8) . . ?
C8D C9D H9D 120.9 . . ?
C10D C9D H9D 120.9 . . ?
N2A C10A C9A 124.3(15) . . ?
N2A C10A H10A 117.9 . . ?
C9A C10A H10A 117.9 . . ?
C5B C10B C9B 117.9(12) . . ?
C5B C10B H10B 121.1 . . ?
C9B C10B H10B 121.1 . . ?
C9C C10C C5C 120.1(10) . . ?
C9C C10C H10C 120.0 . . ?
C5C C10C H10C 120.0 . . ?
C5D C10D C9D 122.3(9) . . ?
C5D C10D H10D 118.9 . . ?
C9D C10D H10D 118.9 . . ?
N2A C11A C7A 125.1(12) . . ?
N2A C11A C12A 118.0(7) . . ?
C7A C11A C12A 116.9(12) . . ?
N1A C12A C4A 121.1(12) . . ?
N1A C12A C11A 116.2(9) . . ?
C4A C12A C11A 122.7(11) . . ?
C14A C13A N3A 125(3) . . ?
C14A C13A H13A 117.3 . . ?
N3A C13A H13A 117.3 . . ?
C13A C14A N4A 126(2) . . ?
C13A C14A H14A 116.8 . . ?
N4A C14A H14A 116.8 . . ?

loop_
_geom_bond_atom_site_label_1
_geom_bond_atom_site_label_2
_geom_bond_distance
_geom_bond_site_symmetry_2
_geom_bond_publ_flag
Yb01 O2D 2.263(4) . ?
Yb01 O2B 2.264(5) . ?
Yb01 O2C 2.274(5) . ?
Yb01 O1B 2.277(5) . ?
Yb01 O1C 2.278(4) . ?
Yb01 O1D 2.288(5) . ?
Yb01 N2A 2.499(7) . ?
Yb01 N1A 2.512(7) . ?
F1B C1B 1.322(15) . ?
F1C C1C 1.251(11) . ?
F1D C1D 1.270(12) . ?
O1B C2B 1.296(10) . ?
O1C C2C 1.256(7) . ?
O1D C2D 1.218(9) . ?
N1A C1A 1.344(12) . ?
N1A C12A 1.350(12) . ?
C1A C2A 1.414(13) . ?
C1A H1A 0.9300 . ?
C1B F2B 1.283(14) . ?
C1B F3B 1.298(14) . ?
C1B C2B 1.511(13) . ?
C1C F2C 1.255(11) . ?
C1C F3C 1.304(14) . ?
C1C C2C 1.519(9) . ?
C1D F2D 1.307(13) . ?
C1D F3D 1.349(12) . ?
C1D C2D 1.537(11) . ?
O2B C4B 1.262(8) . ?
O2C C4C 1.253(8) . ?
O2D C4D 1.236(8) . ?
N2A C10A 1.328(12) . ?
N2A C11A 1.353(13) . ?
C2A C3A 1.36(2) . ?
C2A H2A 0.9300 . ?
C2B C3B 1.364(14) . ?
C2C C3C 1.355(10) . ?
C2D C3D 1.384(10) . ?
N3A C5A 1.30(2) . ?
N3A C13A 1.34(3) . ?
C3A C4A 1.35(2) . ?
C3A H3A 0.9300 . ?
C3B C4B 1.424(12) . ?
C3B H3B 0.9300 . ?
C3C C4C 1.404(9) . ?
C3C H3C 0.9300 . ?
C3D C4D 1.414(10) . ?
C3D H3D 0.9300 . ?
N4A C6A 1.384(18) . ?
N4A C14A 1.39(4) . ?
C4A C12A 1.403(16) . ?
C4A C5A 1.428(19) . ?
C4B C5B 1.460(12) . ?
C4C C5C 1.485(9) . ?
C4D C5D 1.512(9) . ?
C5A C6A 1.40(3) . ?
C5B C6B 1.351(13) . ?
C5B C10B 1.412(11) . ?
C5C C6C 1.381(11) . ?
C5C C10C 1.387(10) . ?
C5D C10D 1.351(10) . ?
C5D C6D 1.360(12) . ?
C6A C7A 1.48(2) . ?
C6B C7B 1.353(14) . ?
C6B H6B 0.9300 . ?
C6C C7C 1.393(12) . ?
C6C H6C 0.9300 . ?
C6D C7D 1.368(12) . ?
C6D H6D 0.9300 . ?
C7A C11A 1.398(12) . ?
C7A C8A 1.45(2) . ?
C7B C8B 1.352(19) . ?
C7B H7B 0.9300 . ?
C7C C8C 1.358(16) . ?
C7C H7C 0.9300 . ?
C7D C8D 1.346(15) . ?
C7D H7D 0.9300 . ?
C8A C9A 1.32(2) . ?
C8A H8A 0.9300 . ?
C8B C9B 1.33(2) . ?
C8B H8B 0.9300 . ?
C8C C9C 1.366(17) . ?
C8C H8C 0.9300 . ?
C8D C9D 1.359(16) . ?
C8D H8D 0.9300 . ?
C9A C10A 1.357(17) . ?
C9A H9A 0.9300 . ?
C9B C10B 1.419(18) . ?
C9B H9B 0.9300 . ?
C9C C10C 1.371(13) . ?
C9C H9C 0.9300 . ?
C9D C10D 1.400(12) . ?
C9D H9D 0.9300 . ?
C10A H10A 0.9300 . ?
C10B H10B 0.9300 . ?
C10C H10C 0.9300 . ?
C10D H10D 0.9300 . ?
C11A C12A 1.462(16) . ?
C13A C14A 1.27(4) . ?
C13A H13A 0.9300 . ?
C14A H14A 0.9300 . ?
